data_1554347
loop_
_publ_author_name
'Gong, Hai-Xian'
'Cao, Zhu'
'Li, Meng-Hua'
'Liao, Sai-Hu'
'Lin, Mei-Jin'

_publ_section_title
;
 Photoexcited perylene diimide radical anions for the reduction of aryl
 halides: a bay-substituent effect
;
_journal_issue 15
_journal_name_full 'Organic Chemistry Frontiers'
_journal_page_first 2296
_journal_paper_doi 10.1039/C8QO00445E
_journal_volume 5
_journal_year 2018
_chemical_formula_sum 'C11 H10 N O'
_chemical_formula_weight 172.20
_space_group_IT_number 14
_space_group_name_Hall '-P 2yn'
_space_group_name_H-M_alt 'P 1 21/n 1'
_symmetry_cell_setting monoclinic
_symmetry_space_group_name_H-M 'P 1 21/n 1'
_atom_sites_solution_hydrogens geom
_atom_sites_solution_primary direct
_atom_sites_solution_secondary difmap
_audit_creation_method SHELXL-97
_audit_update_record
;
2018-04-04 deposited with the CCDC.
2018-05-23 downloaded from the CCDC.
;
_cell_angle_alpha 90.00
_cell_angle_beta 109.98(3)
_cell_angle_gamma 90.00
_cell_formula_units_Z 20
_cell_length_a 21.194(5)
_cell_length_b 8.4619(12)
_cell_length_c 27.570(10)
_cell_measurement_reflns_used 5654
_cell_measurement_temperature 293(2)
_cell_measurement_theta_max 21.964
_cell_measurement_theta_min 2.045
_cell_volume 4647(2)
_computing_structure_refinement 'SHELXL-97 (Sheldrick, 1997)'
_computing_structure_solution 'SHELXS-97 (Sheldrick, 1990)'
_diffrn_ambient_temperature 293(2)
_diffrn_measured_fraction_theta_full 0.999
_diffrn_measured_fraction_theta_max 0.999
_diffrn_measurement_device_type 'multiwire proportional'
_diffrn_measurement_method 'phi and omega scans'
_diffrn_radiation_monochromator graphite
_diffrn_radiation_source 'fine-focus sealed tube'
_diffrn_radiation_type MoK\a
_diffrn_radiation_wavelength 0.71073
_diffrn_reflns_av_R_equivalents 0.2998
_diffrn_reflns_av_sigmaI/netI 0.2268
_diffrn_reflns_limit_h_max 23
_diffrn_reflns_limit_h_min -23
_diffrn_reflns_limit_k_max 8
_diffrn_reflns_limit_k_min -9
_diffrn_reflns_limit_l_max 30
_diffrn_reflns_limit_l_min -30
_diffrn_reflns_number 36546
_diffrn_reflns_theta_full 23.26
_diffrn_reflns_theta_max 23.26
_diffrn_reflns_theta_min 2.11
_exptl_absorpt_coefficient_mu 0.080
_exptl_absorpt_correction_T_max 1.00000
_exptl_absorpt_correction_T_min 0.53084
_exptl_crystal_density_diffrn 1.231
_exptl_crystal_density_method 'not measured'
_exptl_crystal_description block
_exptl_crystal_F_000 1820
_exptl_crystal_size_max 0.5
_exptl_crystal_size_mid 0.4
_exptl_crystal_size_min 0.3
_refine_diff_density_max 1.311
_refine_diff_density_min -0.574
_refine_diff_density_rms 0.108
_refine_ls_extinction_coef 0.0027(11)
_refine_ls_extinction_expression Fc^*^=kFc[1+0.001xFc^2^\l^3^/sin(2\q)]^-1/4^
_refine_ls_extinction_method SHELXL
_refine_ls_goodness_of_fit_ref 1.025
_refine_ls_hydrogen_treatment mixed
_refine_ls_matrix_type full
_refine_ls_number_parameters 557
_refine_ls_number_reflns 6680
_refine_ls_number_restraints 0
_refine_ls_restrained_S_all 1.025
_refine_ls_R_factor_all 0.3157
_refine_ls_R_factor_gt 0.1526
_refine_ls_shift/su_max 0.000
_refine_ls_shift/su_mean 0.000
_refine_ls_structure_factor_coef Fsqd
_refine_ls_weighting_details 'calc w=1/[\s^2^(Fo^2^)+(0.1700P)^2^+24.5678P] where P=(Fo^2^+2Fc^2^)/3'
_refine_ls_weighting_scheme calc
_refine_ls_wR_factor_gt 0.3538
_refine_ls_wR_factor_ref 0.4478
_reflns_number_gt 2273
_reflns_number_total 6680
_reflns_threshold_expression >2sigma(I)
_cod_data_source_file c8qo00445e2.cif
_cod_data_source_block gong0829
_cod_database_code 1554347

loop_
_symmetry_equiv_pos_as_xyz
'x, y, z'
'-x+1/2, y+1/2, -z+1/2'
'-x, -y, -z'
'x-1/2, -y-1/2, z-1/2'

loop_
_atom_site_label
_atom_site_type_symbol
_atom_site_fract_x
_atom_site_fract_y
_atom_site_fract_z
_atom_site_U_iso_or_equiv
_atom_site_adp_type
_atom_site_occupancy
_atom_site_symmetry_multiplicity
_atom_site_calc_flag
_atom_site_refinement_flags
N4B N 0.9291(11) 0.390(3) 0.5953(9) 0.061(4) Uani 0.50 1 d P
N4A N 0.8904(11) 0.360(3) 0.6415(9) 0.061(4) Uani 0.50 1 d P
O7A O 0.9343(9) 0.259(2) 0.6545(7) 0.072(3) Uani 0.50 1 d P
O8A O 0.9038(9) 0.506(2) 0.6467(7) 0.072(3) Uani 0.50 1 d P
O7B O 0.9335(9) 0.241(2) 0.6007(7) 0.072(3) Uani 0.50 1 d P
O8B O 0.9664(9) 0.480(2) 0.6309(7) 0.072(3) Uani 0.50 1 d P
O3 O 0.7432(4) 0.8345(10) 0.3423(4) 0.064(3) Uani 1 1 d .
O1 O 0.5316(5) 0.0345(10) 0.5815(4) 0.070(3) Uani 1 1 d .
O4 O 0.9528(4) 0.6641(9) 0.4385(4) 0.063(3) Uani 1 1 d .
N1 N 0.6317(6) 0.0435(10) 0.6464(4) 0.050(3) Uani 1 1 d .
O2 O 0.7348(5) 0.0341(10) 0.7084(4) 0.069(3) Uani 1 1 d .
N2 N 0.8481(5) 0.7484(10) 0.3899(4) 0.049(3) Uani 1 1 d .
O5 O 0.5615(7) 0.6412(17) 0.4549(6) 0.134(6) Uani 1 1 d .
N3 N 0.5853(9) 0.5918(18) 0.4212(8) 0.104(5) Uani 1 1 d .
O6 O 0.5507(7) 0.558(2) 0.3786(6) 0.149(7) Uani 1 1 d .
C1 C 0.6190(6) 0.1830(13) 0.5663(5) 0.050(3) Uani 1 1 d .
C2 C 0.5789(7) 0.2232(15) 0.5173(6) 0.064(4) Uani 1 1 d .
H2 H 0.5350 0.1861 0.5039 0.076 Uiso 1 1 calc R
C3 C 0.6048(7) 0.3204(15) 0.4878(5) 0.062(4) Uani 1 1 d .
H3 H 0.5776 0.3493 0.4548 0.075 Uiso 1 1 calc R
C4 C 0.6711(6) 0.3755(13) 0.5070(5) 0.048(3) Uani 1 1 d .
C5 C 0.7133(6) 0.3243(13) 0.5544(5) 0.043(3) Uani 1 1 d .
C6 C 0.6866(6) 0.2289(12) 0.5855(5) 0.038(3) Uani 1 1 d .
C7 C 0.7284(7) 0.1883(13) 0.6359(5) 0.044(3) Uani 1 1 d .
C8 C 0.7908(7) 0.2365(16) 0.6538(6) 0.066(4) Uani 1 1 d .
H8 H 0.8168 0.2105 0.6874 0.079 Uiso 1 1 calc R
C9 C 0.8198(6) 0.3248(15) 0.6245(5) 0.059(4) Uani 1 1 d .
C10 C 0.7833(6) 0.3615(13) 0.5735(5) 0.045(3) Uani 1 1 d .
C11 C 0.6964(6) 0.4868(13) 0.4762(5) 0.048(3) Uani 1 1 d .
C12 C 0.6578(6) 0.5731(17) 0.4339(6) 0.066(4) Uani 1 1 d .
C13 C 0.6826(7) 0.6567(15) 0.4000(6) 0.063(4) Uani 1 1 d .
H13 H 0.6537 0.7036 0.3701 0.076 Uiso 1 1 calc R
C14 C 0.7510(6) 0.6661(13) 0.4126(5) 0.045(3) Uani 1 1 d .
C15 C 0.7958(6) 0.5883(12) 0.4572(5) 0.046(3) Uani 1 1 d .
C16 C 0.7687(6) 0.5045(13) 0.4917(5) 0.046(3) Uani 1 1 d .
C17 C 0.8132(6) 0.4354(13) 0.5378(5) 0.050(3) Uani 1 1 d .
C18 C 0.8796(6) 0.4421(15) 0.5453(5) 0.058(4) Uani 1 1 d .
C19 C 0.9059(6) 0.5196(15) 0.5121(5) 0.059(4) Uani 1 1 d .
H19 H 0.9522 0.5227 0.5198 0.071 Uiso 1 1 calc R
C20 C 0.8647(6) 0.5916(13) 0.4681(5) 0.046(3) Uani 1 1 d .
C21 C 0.5906(7) 0.0831(14) 0.5978(6) 0.053(3) Uani 1 1 d .
C22 C 0.7005(7) 0.0836(15) 0.6665(6) 0.058(4) Uani 1 1 d .
C23 C 0.7791(6) 0.7549(14) 0.3790(5) 0.045(3) Uani 1 1 d .
C24 C 0.8933(7) 0.6664(14) 0.4327(5) 0.051(3) Uani 1 1 d .
C25 C 0.6034(6) -0.0566(14) 0.6776(5) 0.055(4) Uani 1 1 d .
C26 C 0.5731(7) 0.0091(15) 0.7097(5) 0.062(4) Uani 1 1 d .
C27 C 0.5462(7) -0.0903(17) 0.7381(6) 0.077(5) Uani 1 1 d .
H27 H 0.5262 -0.0487 0.7606 0.092 Uiso 1 1 calc R
C28 C 0.5501(8) -0.2560(16) 0.7320(6) 0.075(4) Uani 1 1 d .
H28 H 0.5328 -0.3247 0.7505 0.090 Uiso 1 1 calc R
C29 C 0.5791(8) -0.3136(17) 0.6990(6) 0.076(4) Uani 1 1 d .
H29 H 0.5801 -0.4227 0.6952 0.091 Uiso 1 1 calc R
C30 C 0.6076(7) -0.2202(15) 0.6705(5) 0.064(4) Uani 1 1 d .
C31 C 0.5691(9) 0.1939(15) 0.7150(7) 0.084(5) Uani 1 1 d .
C32 C 0.5020(9) 0.2413(18) 0.7179(8) 0.126(7) Uani 1 1 d .
H32A H 0.4669 0.2091 0.6869 0.189 Uiso 1 1 calc R
H32B H 0.5006 0.3540 0.7216 0.189 Uiso 1 1 calc R
H32C H 0.4956 0.1911 0.7471 0.189 Uiso 1 1 calc R
C33 C 0.6268(12) 0.246(2) 0.7633(9) 0.168(11) Uani 1 1 d .
H33A H 0.6689 0.2151 0.7602 0.253 Uiso 1 1 calc R
H33B H 0.6219 0.1967 0.7932 0.253 Uiso 1 1 calc R
H33C H 0.6258 0.3587 0.7667 0.253 Uiso 1 1 calc R
C34 C 0.6406(8) -0.2910(15) 0.6368(6) 0.071(4) Uani 1 1 d .
C35 C 0.5892(9) -0.370(2) 0.5894(6) 0.116(7) Uani 1 1 d .
H35A H 0.6120 -0.4156 0.5682 0.174 Uiso 1 1 calc R
H35B H 0.5576 -0.2923 0.5699 0.174 Uiso 1 1 calc R
H35C H 0.5657 -0.4514 0.6006 0.174 Uiso 1 1 calc R
C36 C 0.6940(8) -0.4166(19) 0.6645(6) 0.102(6) Uani 1 1 d .
H36A H 0.7139 -0.4583 0.6407 0.153 Uiso 1 1 calc R
H36B H 0.6731 -0.5006 0.6768 0.153 Uiso 1 1 calc R
H36C H 0.7282 -0.3685 0.6931 0.153 Uiso 1 1 calc R
C37 C 0.8747(6) 0.8154(14) 0.3511(5) 0.049(3) Uani 1 1 d .
C38 C 0.8671(7) 0.7354(14) 0.3066(6) 0.061(4) Uani 1 1 d .
C39 C 0.8906(7) 0.8023(15) 0.2700(6) 0.069(4) Uani 1 1 d .
H39 H 0.8876 0.7459 0.2403 0.082 Uiso 1 1 calc R
C40 C 0.9188(6) 0.9549(17) 0.2773(6) 0.068(4) Uani 1 1 d .
H40 H 0.9306 1.0037 0.2515 0.081 Uiso 1 1 calc R
C41 C 0.9284(7) 1.0307(15) 0.3237(6) 0.063(4) Uani 1 1 d .
H41 H 0.9509 1.1270 0.3299 0.076 Uiso 1 1 calc R
C42 C 0.9062(6) 0.9695(14) 0.3609(6) 0.063(4) Uani 1 1 d .
C43 C 0.8349(7) 0.5717(13) 0.2968(5) 0.061(4) Uani 1 1 d .
C44 C 0.8787(7) 0.4558(14) 0.2775(6) 0.075(4) Uani 1 1 d .
H44A H 0.8575 0.3540 0.2709 0.112 Uiso 1 1 calc R
H44B H 0.9224 0.4460 0.3035 0.112 Uiso 1 1 calc R
H44C H 0.8832 0.4962 0.2463 0.112 Uiso 1 1 calc R
C45 C 0.7641(7) 0.5806(15) 0.2533(6) 0.078(5) Uani 1 1 d .
H45A H 0.7445 0.4771 0.2473 0.117 Uiso 1 1 calc R
H45B H 0.7690 0.6198 0.2221 0.117 Uiso 1 1 calc R
H45C H 0.7356 0.6504 0.2640 0.117 Uiso 1 1 calc R
C46 C 0.9164(8) 1.0565(15) 0.4120(6) 0.084(5) Uani 1 1 d .
C47 C 0.8779(14) 1.2167(19) 0.3976(9) 0.185(12) Uani 1 1 d .
H47A H 0.8830 1.2755 0.4285 0.277 Uiso 1 1 calc R
H47B H 0.8311 1.1963 0.3797 0.277 Uiso 1 1 calc R
H47C H 0.8958 1.2766 0.3757 0.277 Uiso 1 1 calc R
C48 C 0.9910(10) 1.088(2) 0.4416(8) 0.144(9) Uani 1 1 d .
H48A H 0.9957 1.1435 0.4729 0.217 Uiso 1 1 calc R
H48B H 1.0095 1.1502 0.4206 0.217 Uiso 1 1 calc R
H48C H 1.0145 0.9889 0.4497 0.217 Uiso 1 1 calc R
C49 C 0.7385(6) 0.1107(10) 0.4320(4) 0.138(3) Uani 1 1 d G
H49 H 0.7754 0.1588 0.4271 0.166 Uiso 1 1 calc R
C50 C 0.6751(7) 0.1265(11) 0.3949(4) 0.138(3) Uani 1 1 d G
H50 H 0.6695 0.1852 0.3652 0.166 Uiso 1 1 calc R
C51 C 0.6200(5) 0.0547(12) 0.4022(4) 0.138(3) Uani 1 1 d G
H51 H 0.5776 0.0653 0.3773 0.166 Uiso 1 1 calc R
C52 C 0.6284(4) -0.0329(11) 0.4466(4) 0.138(3) Uani 1 1 d G
H52 H 0.5916 -0.0810 0.4514 0.166 Uiso 1 1 calc R
C53 C 0.6918(4) -0.0487(8) 0.4837(4) 0.138(3) Uani 1 1 d G
C54 C 0.7469(4) 0.0231(8) 0.4764(4) 0.138(3) Uani 1 1 d G
C55 C 0.8103(4) 0.0073(12) 0.5135(4) 0.138(3) Uani 1 1 d G
H55 H 0.8472 0.0553 0.5086 0.166 Uiso 1 1 calc R
C56 C 0.8187(5) -0.0803(12) 0.5579(4) 0.138(3) Uani 1 1 d G
H56 H 0.8611 -0.0909 0.5828 0.166 Uiso 1 1 calc R
C57 C 0.7636(6) -0.1522(11) 0.5652(4) 0.138(3) Uani 1 1 d G
H57 H 0.7692 -0.2108 0.5949 0.166 Uiso 1 1 calc R
C58 C 0.7002(6) -0.1364(10) 0.5281(4) 0.138(3) Uani 1 1 d G
H58 H 0.6634 -0.1844 0.5330 0.166 Uiso 1 1 calc R

loop_
_atom_site_aniso_label
_atom_site_aniso_U_11
_atom_site_aniso_U_22
_atom_site_aniso_U_33
_atom_site_aniso_U_23
_atom_site_aniso_U_13
_atom_site_aniso_U_12
N4B 0.058(11) 0.066(11) 0.069(12) 0.015(9) 0.034(10) 0.000(9)
N4A 0.058(11) 0.066(11) 0.069(12) 0.015(9) 0.034(10) 0.000(9)
O7A 0.066(6) 0.096(7) 0.046(6) 0.013(6) 0.011(5) -0.003(6)
O8A 0.066(6) 0.096(7) 0.046(6) 0.013(6) 0.011(5) -0.003(6)
O7B 0.066(6) 0.096(7) 0.046(6) 0.013(6) 0.011(5) -0.003(6)
O8B 0.066(6) 0.096(7) 0.046(6) 0.013(6) 0.011(5) -0.003(6)
O3 0.064(6) 0.064(6) 0.065(7) 0.020(5) 0.023(6) 0.017(5)
O1 0.074(7) 0.056(6) 0.072(7) 0.024(5) 0.015(6) -0.003(5)
O4 0.052(6) 0.054(5) 0.087(7) 0.018(5) 0.028(5) 0.004(4)
N1 0.074(8) 0.034(6) 0.041(7) 0.009(5) 0.017(7) -0.001(5)
O2 0.067(7) 0.064(6) 0.066(7) 0.015(5) 0.011(6) -0.012(5)
N2 0.056(7) 0.040(6) 0.053(7) -0.004(5) 0.022(6) -0.004(5)
O5 0.133(12) 0.133(12) 0.153(14) 0.056(10) 0.073(11) 0.065(9)
N3 0.098(15) 0.087(11) 0.102(15) 0.043(11) 0.002(12) -0.010(10)
O6 0.077(9) 0.213(16) 0.121(13) 0.086(13) -0.012(9) -0.029(10)
C1 0.053(9) 0.037(7) 0.065(10) -0.004(7) 0.026(8) -0.004(6)
C2 0.068(10) 0.051(8) 0.070(11) 0.013(8) 0.022(9) -0.003(7)
C3 0.062(10) 0.060(9) 0.061(10) 0.022(8) 0.016(8) 0.013(7)
C4 0.044(8) 0.039(7) 0.065(10) 0.006(7) 0.024(8) 0.004(6)
C5 0.049(8) 0.039(7) 0.038(8) 0.007(6) 0.010(7) 0.014(6)
C6 0.032(7) 0.038(6) 0.040(8) -0.006(6) 0.007(6) 0.007(6)
C7 0.057(9) 0.034(6) 0.040(8) 0.004(6) 0.014(7) -0.002(6)
C8 0.046(9) 0.067(9) 0.072(11) 0.018(8) 0.004(8) -0.004(7)
C9 0.044(8) 0.062(8) 0.053(10) 0.005(7) -0.005(8) -0.015(7)
C10 0.048(8) 0.036(7) 0.043(9) 0.001(6) 0.005(7) 0.007(6)
C11 0.035(8) 0.041(7) 0.066(10) 0.005(7) 0.016(7) 0.005(6)
C12 0.026(8) 0.084(10) 0.086(12) 0.029(9) 0.014(8) 0.020(7)
C13 0.058(10) 0.060(8) 0.071(10) 0.022(8) 0.021(8) 0.012(7)
C14 0.050(8) 0.042(7) 0.042(8) 0.006(6) 0.014(7) 0.012(6)
C15 0.046(8) 0.028(6) 0.065(10) -0.012(6) 0.019(8) 0.002(6)
C16 0.058(9) 0.034(6) 0.052(9) 0.004(6) 0.024(8) 0.011(6)
C17 0.036(8) 0.037(7) 0.065(10) 0.009(7) 0.000(7) 0.003(6)
C18 0.049(9) 0.063(8) 0.057(10) 0.028(7) 0.010(8) -0.002(7)
C19 0.028(7) 0.058(8) 0.081(11) 0.016(8) 0.007(8) 0.005(6)
C20 0.046(9) 0.034(7) 0.061(9) -0.004(6) 0.021(8) 0.007(6)
C21 0.054(9) 0.038(7) 0.066(11) 0.008(7) 0.019(9) -0.001(7)
C22 0.056(10) 0.050(8) 0.049(10) -0.004(7) -0.005(8) 0.013(7)
C23 0.047(9) 0.038(7) 0.057(9) -0.009(7) 0.026(8) -0.005(6)
C24 0.045(9) 0.045(8) 0.061(10) -0.007(7) 0.014(8) 0.006(7)
C25 0.053(8) 0.042(8) 0.064(10) 0.016(7) 0.011(8) 0.003(6)
C26 0.065(9) 0.055(8) 0.077(11) 0.018(8) 0.038(9) 0.013(7)
C27 0.061(10) 0.077(11) 0.107(13) 0.016(9) 0.049(10) 0.016(8)
C28 0.106(12) 0.049(9) 0.084(12) 0.021(8) 0.049(11) -0.003(8)
C29 0.100(12) 0.052(9) 0.075(11) 0.003(8) 0.030(10) 0.011(8)
C30 0.080(10) 0.050(9) 0.062(10) 0.013(7) 0.026(9) -0.009(7)
C31 0.099(13) 0.038(8) 0.133(16) 0.002(9) 0.063(13) 0.010(8)
C32 0.137(17) 0.065(11) 0.20(2) 0.007(12) 0.087(16) 0.041(11)
C33 0.18(2) 0.048(11) 0.21(3) -0.024(14) -0.01(2) -0.003(12)
C34 0.106(12) 0.042(8) 0.063(10) 0.000(7) 0.026(10) 0.010(8)
C35 0.139(16) 0.119(15) 0.062(12) -0.029(11) -0.001(12) 0.024(12)
C36 0.104(14) 0.100(12) 0.090(14) -0.022(11) 0.018(12) 0.019(11)
C37 0.046(8) 0.050(8) 0.052(9) 0.003(7) 0.016(7) 0.004(6)
C38 0.066(9) 0.045(8) 0.076(11) 0.010(8) 0.031(9) 0.007(7)
C39 0.080(10) 0.048(8) 0.088(12) 0.006(8) 0.042(10) 0.019(8)
C40 0.051(9) 0.075(10) 0.081(12) 0.025(9) 0.028(9) 0.008(8)
C41 0.081(10) 0.040(8) 0.078(11) 0.010(8) 0.039(10) -0.001(7)
C42 0.050(8) 0.037(7) 0.100(12) 0.001(8) 0.020(9) -0.002(6)
C43 0.084(11) 0.032(7) 0.067(10) -0.012(6) 0.024(9) -0.001(7)
C44 0.104(12) 0.047(8) 0.087(11) 0.001(8) 0.051(10) 0.017(8)
C45 0.087(12) 0.040(8) 0.114(14) -0.019(8) 0.042(11) -0.001(7)
C46 0.116(14) 0.032(7) 0.083(12) -0.012(8) 0.008(11) -0.013(8)
C47 0.35(4) 0.055(11) 0.17(2) -0.007(12) 0.12(2) 0.071(16)
C48 0.138(18) 0.16(2) 0.122(18) -0.034(15) 0.027(15) -0.095(16)
C49 0.157(7) 0.104(5) 0.177(9) -0.065(5) 0.088(7) -0.037(5)
C50 0.157(7) 0.104(5) 0.177(9) -0.065(5) 0.088(7) -0.037(5)
C51 0.157(7) 0.104(5) 0.177(9) -0.065(5) 0.088(7) -0.037(5)
C52 0.157(7) 0.104(5) 0.177(9) -0.065(5) 0.088(7) -0.037(5)
C53 0.157(7) 0.104(5) 0.177(9) -0.065(5) 0.088(7) -0.037(5)
C54 0.157(7) 0.104(5) 0.177(9) -0.065(5) 0.088(7) -0.037(5)
C55 0.157(7) 0.104(5) 0.177(9) -0.065(5) 0.088(7) -0.037(5)
C56 0.157(7) 0.104(5) 0.177(9) -0.065(5) 0.088(7) -0.037(5)
C57 0.157(7) 0.104(5) 0.177(9) -0.065(5) 0.088(7) -0.037(5)
C58 0.157(7) 0.104(5) 0.177(9) -0.065(5) 0.088(7) -0.037(5)

loop_
_atom_type_symbol
_atom_type_description
_atom_type_scat_dispersion_real
_atom_type_scat_dispersion_imag
_atom_type_scat_source
C C 0.0033 0.0016 'International Tables Vol C Tables 4.2.6.8 and 6.1.1.4'
H H 0.0000 0.0000 'International Tables Vol C Tables 4.2.6.8 and 6.1.1.4'
N N 0.0061 0.0033 'International Tables Vol C Tables 4.2.6.8 and 6.1.1.4'
O O 0.0106 0.0060 'International Tables Vol C Tables 4.2.6.8 and 6.1.1.4'

loop_
_geom_angle_atom_site_label_1
_geom_angle_atom_site_label_2
_geom_angle_atom_site_label_3
_geom_angle
O7B N4B O8B 120(2)
O7B N4B C18 114(2)
O8B N4B C18 126(2)
O7B N4B N4A 78.7(16)
O8B N4B N4A 81.3(16)
C18 N4B N4A 111.0(15)
O7A N4A O8A 122(2)
O7A N4A C9 124(2)
O8A N4A C9 114(2)
O7A N4A N4B 79.5(15)
O8A N4A N4B 78.4(16)
C9 N4A N4B 119.1(18)
C21 N1 C22 123.5(11)
C21 N1 C25 117.6(11)
C22 N1 C25 118.7(11)
C23 N2 C24 124.0(11)
C23 N2 C37 117.4(10)
C24 N2 C37 118.2(10)
O6 N3 O5 122(2)
O6 N3 C12 117(2)
O5 N3 C12 120.5(18)
C2 C1 C6 120.8(12)
C2 C1 C21 118.7(12)
C6 C1 C21 120.4(13)
C1 C2 C3 119.0(13)
C4 C3 C2 121.4(13)
C5 C4 C3 119.7(11)
C5 C4 C11 119.9(11)
C3 C4 C11 120.5(12)
C4 C5 C6 119.0(11)
C4 C5 C10 122.4(11)
C6 C5 C10 118.5(11)
C1 C6 C7 121.3(12)
C1 C6 C5 119.6(11)
C7 C6 C5 119.0(11)
C8 C7 C6 120.4(12)
C8 C7 C22 121.5(13)
C6 C7 C22 118.0(12)
C7 C8 C9 122.8(13)
C8 C9 C10 120.3(12)
C8 C9 N4A 122.7(14)
C10 C9 N4A 116.2(14)
C9 C10 C5 118.2(11)
C9 C10 C17 123.5(12)
C5 C10 C17 118.3(11)
C12 C11 C16 117.0(11)
C12 C11 C4 126.3(11)
C16 C11 C4 116.7(11)
C11 C12 C13 125.3(11)
C11 C12 N3 122.0(13)
C13 C12 N3 112.7(13)
C14 C13 C12 117.5(12)
C13 C14 C15 121.7(11)
C13 C14 C23 119.4(12)
C15 C14 C23 118.9(11)
C20 C15 C14 121.3(12)
C20 C15 C16 119.3(12)
C14 C15 C16 119.4(11)
C17 C16 C11 122.0(11)
C17 C16 C15 119.8(11)
C11 C16 C15 118.2(11)
C18 C17 C16 117.1(12)
C18 C17 C10 125.2(12)
C16 C17 C10 117.7(11)
C17 C18 C19 123.4(12)
C17 C18 N4B 119.9(13)
C19 C18 N4B 115.8(13)
C20 C19 C18 121.0(11)
C19 C20 C15 119.3(12)
C19 C20 C24 120.1(12)
C15 C20 C24 120.7(12)
O1 C21 N1 119.8(12)
O1 C21 C1 122.5(13)
N1 C21 C1 117.7(12)
O2 C22 N1 119.7(13)
O2 C22 C7 121.7(13)
N1 C22 C7 118.7(12)
O3 C23 N2 120.4(11)
O3 C23 C14 121.8(11)
N2 C23 C14 117.9(12)
O4 C24 N2 119.4(12)
O4 C24 C20 123.6(13)
N2 C24 C20 117.0(11)
C26 C25 C30 123.6(12)
C26 C25 N1 121.0(11)
C30 C25 N1 115.3(12)
C25 C26 C27 119.2(12)
C25 C26 C31 120.8(12)
C27 C26 C31 120.0(12)
C26 C27 C28 118.4(13)
C29 C28 C27 119.8(13)
C28 C29 C30 124.1(13)
C29 C30 C25 114.9(13)
C29 C30 C34 121.3(12)
C25 C30 C34 123.8(12)
C32 C31 C33 111.3(16)
C32 C31 C26 110.5(12)
C33 C31 C26 108.2(13)
C30 C34 C35 111.1(13)
C30 C34 C36 113.2(12)
C35 C34 C36 107.8(12)
C38 C37 C42 121.3(12)
C38 C37 N2 120.2(11)
C42 C37 N2 118.4(12)
C37 C38 C39 119.4(12)
C37 C38 C43 121.3(12)
C39 C38 C43 119.3(13)
C38 C39 C40 120.6(14)
C41 C40 C39 118.7(13)
C42 C41 C40 122.5(13)
C41 C42 C37 117.2(13)
C41 C42 C46 121.9(12)
C37 C42 C46 120.8(13)
C38 C43 C45 110.1(10)
C38 C43 C44 110.4(11)
C45 C43 C44 107.1(11)
C48 C46 C42 111.4(14)
C48 C46 C47 109.9(15)
C42 C46 C47 106.5(13)
C50 C49 C54 120.0
C51 C50 C49 120.0
C50 C51 C52 120.0
C53 C52 C51 120.0
C54 C53 C52 120.0
C54 C53 C58 120.0
C52 C53 C58 120.0
C55 C54 C53 120.0
C55 C54 C49 120.0
C53 C54 C49 120.0
C54 C55 C56 120.0
C55 C56 C57 120.0
C58 C57 C56 120.0
C57 C58 C53 120.0

loop_
_geom_bond_atom_site_label_1
_geom_bond_atom_site_label_2
_geom_bond_distance
N4B O7B 1.26(3)
N4B O8B 1.28(3)
N4B C18 1.49(3)
N4B N4A 1.75(3)
N4A O7A 1.22(2)
N4A O8A 1.27(3)
N4A C9 1.44(2)
O3 C23 1.235(14)
O1 C21 1.245(14)
O4 C24 1.217(13)
N1 C21 1.368(16)
N1 C22 1.413(16)
N1 C25 1.472(15)
O2 C22 1.209(14)
N2 C23 1.391(14)
N2 C24 1.421(15)
N2 C37 1.481(14)
O5 N3 1.269(19)
N3 O6 1.187(18)
N3 C12 1.462(19)
C1 C2 1.370(17)
C1 C6 1.402(15)
C1 C21 1.479(17)
C2 C3 1.394(17)
C3 C4 1.401(16)
C4 C5 1.378(16)
C4 C11 1.485(15)
C5 C6 1.428(15)
C5 C10 1.429(16)
C6 C7 1.412(16)
C7 C8 1.310(16)
C7 C22 1.479(17)
C8 C9 1.387(17)
C9 C10 1.388(16)
C10 C17 1.479(16)
C11 C12 1.381(17)
C11 C16 1.452(16)
C12 C13 1.410(17)
C13 C14 1.372(16)
C14 C15 1.431(16)
C14 C23 1.469(16)
C15 C20 1.386(15)
C15 C16 1.452(16)
C16 C17 1.425(16)
C17 C18 1.351(15)
C18 C19 1.388(16)
C19 C20 1.371(16)
C20 C24 1.458(17)
C25 C26 1.376(17)
C25 C30 1.405(17)
C26 C27 1.397(17)
C26 C31 1.575(18)
C27 C28 1.418(19)
C28 C29 1.349(18)
C29 C30 1.391(18)
C30 C34 1.469(18)
C31 C32 1.507(19)
C31 C33 1.53(2)
C34 C35 1.54(2)
C34 C36 1.550(19)
C37 C38 1.361(17)
C37 C42 1.447(16)
C38 C39 1.390(17)
C38 C43 1.527(17)
C39 C40 1.408(19)
C40 C41 1.382(18)
C41 C42 1.367(17)
C42 C46 1.539(19)
C43 C45 1.570(18)
C43 C44 1.563(16)
C46 C48 1.53(2)
C46 C47 1.56(2)
C49 C50 1.3900
C49 C54 1.3900
C50 C51 1.3900
C51 C52 1.3900
C52 C53 1.3900
C53 C54 1.3900
C53 C58 1.3900
C54 C55 1.3900
C55 C56 1.3900
C56 C57 1.3900
C57 C58 1.3900
